data_7035799
loop_
_publ_author_name
'Zigon, Nicolas'
'Kyritsakas, Nathalie'
'Hosseini, Mir Wais'

_publ_section_title
;
 Molecular tectonics: heterometallic coordination networks based on a
 Pt(ii) organometallic metallatecton.
;
_journal_issue 32
_journal_name_full 'Dalton transactions (Cambridge, England : 2003)'
_journal_page_first 14204
_journal_page_last 14207
_journal_paper_doi 10.1039/c5dt02404h
_journal_volume 44
_journal_year 2015
_chemical_formula_moiety 'C51 H41 Cd Cl2 N2 O P2 Pt,2(C2 H2 Cl4)'
_chemical_formula_sum 'C55 H45 Cd Cl10 N2 O P2 Pt'
_chemical_formula_weight 1473.86
_chemical_name_systematic
; 
 ? 
;
_space_group_IT_number 2
_symmetry_cell_setting triclinic
_symmetry_space_group_name_Hall '-P 1'
_symmetry_space_group_name_H-M 'P -1'
_atom_sites_solution_hydrogens geom
_atom_sites_solution_primary direct
_atom_sites_solution_secondary difmap
_audit_creation_method SHELXL-97
_audit_update_record
;
2015-05-27 deposited with the CCDC.
2015-07-10 downloaded from the CCDC.
;
_cell_angle_alpha 96.5820(10)
_cell_angle_beta 102.6170(10)
_cell_angle_gamma 100.1690(10)
_cell_formula_units_Z 2
_cell_length_a 9.7730(3)
_cell_length_b 18.3347(5)
_cell_length_c 19.9481(6)
_cell_measurement_reflns_used 9791
_cell_measurement_temperature 173(2)
_cell_measurement_theta_max 31.45
_cell_measurement_theta_min 2.24
_cell_volume 3389.35(17)
_computing_cell_refinement 'Bruker SAINT'
_computing_data_collection 'Bruker APEX2'
_computing_data_reduction 'Bruker SAINT'
_computing_molecular_graphics 'Bruker SHELXTL'
_computing_publication_material 'Bruker SHELXTL'
_computing_structure_refinement 'SHELXL-97 (Sheldrick, 2008)'
_computing_structure_solution 'SHELXS-97 (Sheldrick, 2008)'
_diffrn_ambient_temperature 173(2)
_diffrn_measured_fraction_theta_full 0.966
_diffrn_measured_fraction_theta_max 0.966
_diffrn_measurement_device_type 'Bruker APEX-II CCD'
_diffrn_measurement_method '\f and \w scans'
_diffrn_radiation_monochromator graphite
_diffrn_radiation_source 'fine-focus sealed tube'
_diffrn_radiation_type MoK\a
_diffrn_radiation_wavelength 0.71073
_diffrn_reflns_av_R_equivalents 0.0254
_diffrn_reflns_av_sigmaI/netI 0.0431
_diffrn_reflns_limit_h_max 13
_diffrn_reflns_limit_h_min -14
_diffrn_reflns_limit_k_max 26
_diffrn_reflns_limit_k_min -27
_diffrn_reflns_limit_l_max 29
_diffrn_reflns_limit_l_min 0
_diffrn_reflns_number 19923
_diffrn_reflns_theta_full 30.72
_diffrn_reflns_theta_max 30.72
_diffrn_reflns_theta_min 1.68
_exptl_absorpt_coefficient_mu 2.851
_exptl_absorpt_correction_T_max 0.8706
_exptl_absorpt_correction_T_min 0.8476
_exptl_absorpt_correction_type multi-scan
_exptl_absorpt_process_details sadabs
_exptl_crystal_colour colorless
_exptl_crystal_density_diffrn 1.444
_exptl_crystal_density_meas ?
_exptl_crystal_density_method 'not measured'
_exptl_crystal_description prism
_exptl_crystal_F_000 1446
_exptl_crystal_size_max 0.06
_exptl_crystal_size_mid 0.05
_exptl_crystal_size_min 0.05
_platon_squeeze_details ' '
_refine_diff_density_max 2.003
_refine_diff_density_min -1.790
_refine_diff_density_rms 0.214
_refine_ls_extinction_method none
_refine_ls_goodness_of_fit_ref 1.054
_refine_ls_hydrogen_treatment constr
_refine_ls_matrix_type full
_refine_ls_number_parameters 707
_refine_ls_number_reflns 19923
_refine_ls_number_restraints 20
_refine_ls_restrained_S_all 1.082
_refine_ls_R_factor_all 0.0718
_refine_ls_R_factor_gt 0.0566
_refine_ls_shift/su_max 0.032
_refine_ls_shift/su_mean 0.001
_refine_ls_structure_factor_coef Fsqd
_refine_ls_weighting_details 'calc w=1/[\s^2^(Fo^2^)+(0.1131P)^2^+9.5243P] where P=(Fo^2^+2Fc^2^)/3'
_refine_ls_weighting_scheme calc
_refine_ls_wR_factor_gt 0.1735
_refine_ls_wR_factor_ref 0.1835
_reflns_number_gt 16147
_reflns_number_total 19923
_reflns_threshold_expression >2sigma(I)
_cod_data_source_file c5dt02404h2.cif
_cod_data_source_block e2986a
_cod_depositor_comments
;
The following automatic conversions were performed:

'_symmetry_cell_setting' value 'Triclinic' changed to 'triclinic'
according to
/usr/data/users/saulius/crontab/automatic-downloads/rss-feeds/RSC/lib/dictionaries/cif_core.dic
dictionary named 'cif_core.dic' version 2.4.2 from 2011-04-26.

'_exptl_crystal_density_meas' value 'none' was changed to '?' - the
value is perceived as not measured.

Automatic conversion script
Id: cif_fix_values 3271 2015-04-21 07:52:19Z andrius 

 Adding full bibliography for 7035795--7035799.cif.
;
_cod_original_sg_symbol_H-M P-1
_cod_database_code 7035799

loop_
_symmetry_equiv_pos_as_xyz
'x, y, z'
'-x, -y, -z'

loop_
_atom_site_label
_atom_site_type_symbol
_atom_site_fract_x
_atom_site_fract_y
_atom_site_fract_z
_atom_site_U_iso_or_equiv
_atom_site_adp_type
_atom_site_occupancy
_atom_site_symmetry_multiplicity
_atom_site_calc_flag
_atom_site_refinement_flags
Cd1 Cd 0.18606(4) 0.474556(18) 0.039406(16) 0.01747(9) Uani 1 1 d .
Cl1 Cl 0.07791(13) 0.59492(7) 0.01832(6) 0.0241(2) Uani 1 1 d .
Cl2 Cl 0.43799(14) 0.55520(7) 0.07742(7) 0.0267(3) Uani 1 1 d .
N1 N 0.2661(5) 0.3610(2) 0.0513(2) 0.0265(9) Uani 1 1 d .
C1 C 0.3994(6) 0.3559(3) 0.0483(3) 0.0277(11) Uani 1 1 d .
H1 H 0.4660 0.4004 0.0481 0.033 Uiso 1 1 calc R
C2 C 0.4444(6) 0.2882(3) 0.0454(3) 0.0297(12) Uani 1 1 d .
H2 H 0.5408 0.2871 0.0445 0.036 Uiso 1 1 calc R
C3 C 0.3484(7) 0.2218(3) 0.0439(3) 0.0328(13) Uani 1 1 d .
C4 C 0.2124(8) 0.2284(4) 0.0490(5) 0.050(2) Uani 1 1 d .
H4 H 0.1445 0.1851 0.0508 0.060 Uiso 1 1 calc R
C5 C 0.1745(8) 0.2978(4) 0.0515(5) 0.0472(18) Uani 1 1 d .
H5 H 0.0792 0.3005 0.0534 0.057 Uiso 1 1 calc R
C6 C 0.3916(7) 0.1513(3) 0.0363(3) 0.0335(12) Uani 1 1 d .
C7 C 0.4298(6) 0.0933(3) 0.0238(3) 0.0300(11) Uani 1 1 d .
Pt1 Pt 0.5000 0.0000 0.0000 0.02663(8) Uani 1 2 d S
P1 P 0.68280(17) 0.03488(8) 0.10028(8) 0.0299(3) Uani 1 1 d .
C8 C 0.6239(8) 0.0061(3) 0.1750(3) 0.0371(14) Uani 1 1 d .
C9 C 0.7195(11) -0.0062(5) 0.2343(4) 0.063(2) Uani 1 1 d .
H9 H 0.8183 -0.0021 0.2355 0.075 Uiso 1 1 calc R
C10 C 0.6679(13) -0.0243(6) 0.2910(5) 0.077(3) Uani 1 1 d .
H10 H 0.7325 -0.0330 0.3309 0.092 Uiso 1 1 calc R
C11 C 0.5317(13) -0.0297(5) 0.2913(5) 0.068(3) Uani 1 1 d .
H11 H 0.4994 -0.0420 0.3310 0.081 Uiso 1 1 calc R
C12 C 0.4351(12) -0.0172(6) 0.2333(6) 0.070(3) Uani 1 1 d .
H12 H 0.3372 -0.0205 0.2338 0.084 Uiso 1 1 calc R
C13 C 0.4807(9) 0.0002(4) 0.1749(4) 0.0481(17) Uani 1 1 d .
H13 H 0.4143 0.0079 0.1352 0.058 Uiso 1 1 calc R
C14 C 0.8449(7) -0.0026(4) 0.1005(4) 0.0383(14) Uani 1 1 d .
C15 C 0.9655(7) 0.0402(4) 0.0900(4) 0.0409(15) Uani 1 1 d .
H15 H 0.9676 0.0913 0.0850 0.049 Uiso 1 1 calc R
C16 C 1.0847(8) 0.0101(5) 0.0865(4) 0.0525(19) Uani 1 1 d .
H16 H 1.1667 0.0404 0.0780 0.063 Uiso 1 1 calc R
C17 C 1.0856(9) -0.0636(6) 0.0951(5) 0.064(2) Uani 1 1 d .
H17 H 1.1680 -0.0839 0.0934 0.077 Uiso 1 1 calc R
C18 C 0.9657(10) -0.1068(5) 0.1063(6) 0.068(3) Uani 1 1 d .
H18 H 0.9655 -0.1574 0.1125 0.082 Uiso 1 1 calc R
C19 C 0.8433(9) -0.0777(4) 0.1085(5) 0.054(2) Uani 1 1 d .
H19 H 0.7602 -0.1084 0.1155 0.064 Uiso 1 1 calc R
C20 C 0.7528(7) 0.1358(3) 0.1237(4) 0.0372(14) Uani 1 1 d .
C21 C 0.7607(8) 0.1778(4) 0.0710(5) 0.0500(19) Uani 1 1 d .
H21 H 0.7271 0.1551 0.0235 0.060 Uiso 1 1 calc R
C22 C 0.8204(10) 0.2557(5) 0.0895(7) 0.071(3) Uani 1 1 d .
H22 H 0.8256 0.2856 0.0539 0.085 Uiso 1 1 calc R
C23 C 0.8699(12) 0.2881(5) 0.1566(8) 0.081(4) Uani 1 1 d .
H23 H 0.9111 0.3403 0.1677 0.097 Uiso 1 1 calc R
C24 C 0.8615(12) 0.2471(5) 0.2086(7) 0.085(4) Uani 1 1 d .
H24 H 0.8963 0.2705 0.2558 0.102 Uiso 1 1 calc R
C25 C 0.8009(9) 0.1697(4) 0.1924(5) 0.058(2) Uani 1 1 d .
H25 H 0.7932 0.1410 0.2286 0.069 Uiso 1 1 calc R
N2 N 0.1476(5) 0.4737(3) 0.1504(2) 0.0253(9) Uani 1 1 d .
C26 C 0.2501(7) 0.4632(5) 0.2021(3) 0.052(2) Uani 1 1 d .
H26 H 0.3338 0.4506 0.1913 0.062 Uiso 1 1 calc R
C27 C 0.2417(7) 0.4696(6) 0.2711(3) 0.055(2) Uani 1 1 d .
H27 H 0.3195 0.4633 0.3064 0.066 Uiso 1 1 calc R
C28 C 0.1183(6) 0.4854(4) 0.2880(3) 0.0290(11) Uani 1 1 d .
C29 C 0.0107(6) 0.4950(4) 0.2336(3) 0.0287(12) Uani 1 1 d .
H29 H -0.0759 0.5057 0.2424 0.034 Uiso 1 1 calc R
C30 C 0.0295(6) 0.4889(3) 0.1665(3) 0.0275(11) Uani 1 1 d .
H30 H -0.0457 0.4960 0.1302 0.033 Uiso 1 1 calc R
C31 C 0.0980(7) 0.4899(4) 0.3567(3) 0.0324(12) Uani 1 1 d .
C32 C 0.0676(6) 0.4946(4) 0.4130(3) 0.0302(12) Uani 1 1 d .
Pt2 Pt 0.0000 0.5000 0.5000 0.02545(8) Uani 1 2 d S
P2 P -0.19791(15) 0.41152(9) 0.43747(7) 0.0272(3) Uani 1 1 d .
C33 C -0.2671(6) 0.4369(4) 0.3528(3) 0.0341(13) Uani 1 1 d .
C34 C -0.3158(9) 0.3836(5) 0.2921(3) 0.0525(19) Uani 1 1 d .
H34 H -0.3125 0.3322 0.2931 0.063 Uiso 1 1 calc R
C35 C -0.3696(9) 0.4088(7) 0.2299(4) 0.069(3) Uani 1 1 d .
H35 H -0.4027 0.3731 0.1884 0.082 Uiso 1 1 calc R
C36 C -0.3768(8) 0.4787(7) 0.2257(4) 0.072(3) Uani 1 1 d .
H36 H -0.4118 0.4933 0.1820 0.086 Uiso 1 1 calc R
C37 C -0.3327(9) 0.5310(6) 0.2858(5) 0.061(2) Uani 1 1 d .
H37 H -0.3415 0.5815 0.2837 0.073 Uiso 1 1 calc R
C38 C -0.2751(8) 0.5104(5) 0.3498(4) 0.0468(17) Uani 1 1 d .
H38 H -0.2419 0.5470 0.3907 0.056 Uiso 1 1 calc R
C39 C -0.3543(6) 0.3938(4) 0.4736(3) 0.0313(12) Uani 1 1 d .
C40 C -0.4835(7) 0.4126(5) 0.4441(4) 0.0455(16) Uani 1 1 d .
H40 H -0.4923 0.4361 0.4038 0.055 Uiso 1 1 calc R
C41 C -0.6001(9) 0.3969(5) 0.4737(5) 0.059(2) Uani 1 1 d .
H41 H -0.6877 0.4105 0.4540 0.071 Uiso 1 1 calc R
C42 C -0.5882(9) 0.3617(5) 0.5312(5) 0.056(2) Uani 1 1 d .
H42 H -0.6679 0.3504 0.5510 0.067 Uiso 1 1 calc R
C43 C -0.4637(9) 0.3435(5) 0.5592(4) 0.056(2) Uani 1 1 d .
H43 H -0.4571 0.3186 0.5987 0.067 Uiso 1 1 calc R
C44 C -0.3466(9) 0.3595(5) 0.5330(4) 0.0502(18) Uani 1 1 d .
H44 H -0.2590 0.3473 0.5551 0.060 Uiso 1 1 calc R
C45 C -0.1582(7) 0.3189(4) 0.4216(3) 0.0363(13) Uani 1 1 d .
C46 C -0.0161(9) 0.3117(5) 0.4348(5) 0.055(2) Uani 1 1 d .
H46 H 0.0598 0.3546 0.4502 0.066 Uiso 1 1 calc R
C47 C 0.0136(12) 0.2372(6) 0.4243(7) 0.082(3) Uani 1 1 d .
H47 H 0.1097 0.2305 0.4358 0.098 Uiso 1 1 calc R
C48 C -0.0973(14) 0.1760(6) 0.3979(7) 0.084(3) Uani 1 1 d .
H48 H -0.0780 0.1274 0.3884 0.101 Uiso 1 1 calc R
C49 C -0.2333(13) 0.1859(5) 0.3857(6) 0.077(3) Uani 1 1 d .
H49 H -0.3092 0.1434 0.3672 0.093 Uiso 1 1 calc R
C50 C -0.2667(9) 0.2549(5) 0.3989(5) 0.055(2) Uani 1 1 d .
H50 H -0.3642 0.2589 0.3926 0.066 Uiso 1 1 calc R
O1 O 0.2434(4) 0.4492(2) -0.07285(19) 0.0292(8) Uani 1 1 d D
C57 C 0.1872(7) 0.3783(4) -0.1193(3) 0.0395(14) Uani 1 1 d D
H57A H 0.2399 0.3407 -0.1023 0.059 Uiso 1 1 calc R
H57B H 0.1983 0.3847 -0.1661 0.059 Uiso 1 1 calc R
H57C H 0.0853 0.3617 -0.1210 0.059 Uiso 1 1 calc R
Cl3 Cl 0.1300(4) 0.0804(2) 0.2847(2) 0.1138(12) Uani 1 1 d D
Cl4 Cl 0.3425(4) 0.1937(4) 0.3779(2) 0.180(3) Uani 1 1 d D
C51 C 0.2077(18) 0.1768(9) 0.2971(10) 0.172(3) Uani 1 1 d D
H51 H 0.1317 0.2039 0.3063 0.230 Uiso 1 1 calc R
C52 C 0.245(2) 0.2009(9) 0.2359(12) 0.172(3) Uani 1 1 d D
H52 H 0.1653 0.1814 0.1931 0.223 Uiso 1 1 calc R
Cl5 Cl 0.4152(8) 0.1812(3) 0.2243(2) 0.177(3) Uani 1 1 d D
Cl6 Cl 0.2746(7) 0.2980(3) 0.2577(5) 0.195(3) Uani 1 1 d D
Cl9 Cl 0.2809(9) 0.6524(2) 0.2369(2) 0.103(3) Uani 0.50 1 d PD
Cl10 Cl 0.5352(7) 0.7728(3) 0.2685(3) 0.105(2) Uani 0.50 1 d PD
C53 C 0.4230(17) 0.7004(8) 0.2073(8) 0.060(5) Uani 0.50 1 d PD
H53 H 0.4793 0.6644 0.1911 0.072 Uiso 0.50 1 calc PR
C54 C 0.3432(13) 0.7280(6) 0.1480(7) 0.060(5) Uani 0.50 1 d PD
H54 H 0.2847 0.6834 0.1137 0.072 Uiso 0.50 1 calc PR
Cl8 Cl 0.2270(5) 0.7848(3) 0.1675(4) 0.0829(17) Uani 0.50 1 d PD
Cl11 Cl 0.4603(8) 0.7833(2) 0.1039(3) 0.094(2) Uani 0.50 1 d PD
Cl12 Cl -0.0120(7) 0.6768(3) 0.3543(4) 0.112(3) Uani 0.50 1 d PD
Cl13 Cl -0.1192(12) 0.8184(6) 0.4006(4) 0.140(3) Uani 0.50 1 d PD
C55 C 0.017(4) 0.7769(11) 0.3818(19) 0.140(3) Uani 0.50 1 d PD
H55 H 0.1101 0.7967 0.4171 0.174 Uiso 0.50 1 calc PR
C56 C 0.014(4) 0.8073(15) 0.3191(16) 0.140(3) Uani 0.50 1 d PD
H56 H 0.0878 0.7832 0.3029 0.174 Uiso 0.50 1 calc PR
Cl14 Cl -0.1216(10) 0.7780(5) 0.2476(5) 0.135(3) Uani 0.50 1 d PD
Cl15 Cl 0.0779(15) 0.8988(5) 0.3087(7) 0.168(5) Uani 0.50 1 d PD

loop_
_atom_site_aniso_label
_atom_site_aniso_U_11
_atom_site_aniso_U_22
_atom_site_aniso_U_33
_atom_site_aniso_U_23
_atom_site_aniso_U_13
_atom_site_aniso_U_12
Cd1 0.01989(19) 0.02008(16) 0.01695(14) 0.00608(11) 0.00762(12) 0.01013(14)
Cl1 0.0222(6) 0.0200(5) 0.0313(6) 0.0068(4) 0.0050(4) 0.0077(5)
Cl2 0.0221(6) 0.0281(6) 0.0317(6) 0.0036(5) 0.0090(5) 0.0075(5)
N1 0.032(3) 0.022(2) 0.036(2) 0.0130(17) 0.0194(19) 0.016(2)
C1 0.026(3) 0.028(3) 0.031(3) 0.005(2) 0.004(2) 0.012(2)
C2 0.031(3) 0.028(3) 0.035(3) 0.004(2) 0.009(2) 0.018(2)
C3 0.042(4) 0.026(3) 0.038(3) 0.006(2) 0.013(2) 0.020(3)
C4 0.042(4) 0.026(3) 0.097(6) 0.021(3) 0.035(4) 0.013(3)
C5 0.037(4) 0.031(3) 0.090(6) 0.020(3) 0.037(4) 0.019(3)
C6 0.035(3) 0.023(3) 0.048(3) 0.009(2) 0.013(3) 0.011(2)
C7 0.031(3) 0.024(2) 0.038(3) 0.006(2) 0.010(2) 0.010(2)
Pt1 0.03063(18) 0.01957(13) 0.03519(15) 0.00683(10) 0.01080(12) 0.01465(12)
P1 0.0319(8) 0.0216(6) 0.0385(7) 0.0065(5) 0.0094(6) 0.0094(6)
C8 0.047(4) 0.022(3) 0.039(3) 0.004(2) 0.009(3) 0.002(3)
C9 0.066(6) 0.067(5) 0.047(4) 0.026(4) 0.002(4) -0.003(5)
C10 0.090(8) 0.079(7) 0.044(4) 0.022(4) 0.001(5) -0.016(6)
C11 0.103(9) 0.057(5) 0.052(5) 0.015(4) 0.034(5) 0.013(5)
C12 0.081(7) 0.075(6) 0.074(6) 0.027(5) 0.048(6) 0.023(6)
C13 0.052(5) 0.052(4) 0.047(4) 0.012(3) 0.023(3) 0.013(4)
C14 0.036(4) 0.031(3) 0.047(3) 0.004(2) 0.003(3) 0.016(3)
C15 0.037(4) 0.043(4) 0.047(4) 0.011(3) 0.009(3) 0.017(3)
C16 0.036(4) 0.066(5) 0.062(5) 0.014(4) 0.013(3) 0.023(4)
C17 0.041(5) 0.071(6) 0.082(6) 0.003(5) 0.006(4) 0.030(5)
C18 0.063(6) 0.049(5) 0.095(7) 0.014(4) 0.003(5) 0.035(5)
C19 0.043(4) 0.036(4) 0.080(6) 0.009(3) 0.003(4) 0.018(3)
C20 0.027(3) 0.023(3) 0.066(4) 0.006(3) 0.020(3) 0.007(2)
C21 0.035(4) 0.039(4) 0.088(6) 0.028(4) 0.024(4) 0.016(3)
C22 0.045(5) 0.042(4) 0.152(11) 0.053(6) 0.049(6) 0.020(4)
C23 0.070(7) 0.022(3) 0.151(11) -0.006(5) 0.044(7) -0.001(4)
C24 0.070(7) 0.036(4) 0.140(11) -0.028(6) 0.046(7) -0.013(5)
C25 0.055(5) 0.035(4) 0.083(6) -0.010(4) 0.034(4) 0.000(4)
N2 0.023(2) 0.041(3) 0.0189(18) 0.0121(17) 0.0097(16) 0.016(2)
C26 0.036(3) 0.115(7) 0.026(3) 0.032(3) 0.019(2) 0.045(4)
C27 0.033(3) 0.124(7) 0.024(3) 0.031(4) 0.011(2) 0.042(4)
C28 0.031(3) 0.045(3) 0.018(2) 0.010(2) 0.0131(19) 0.013(3)
C29 0.020(3) 0.049(3) 0.023(2) 0.010(2) 0.0114(19) 0.013(3)
C30 0.026(3) 0.046(3) 0.018(2) 0.010(2) 0.0070(18) 0.019(3)
C31 0.031(3) 0.051(3) 0.019(2) 0.011(2) 0.009(2) 0.011(3)
C32 0.025(3) 0.050(3) 0.019(2) 0.010(2) 0.0082(19) 0.007(3)
Pt2 0.02110(16) 0.04508(18) 0.01368(11) 0.00982(10) 0.00707(9) 0.00929(13)
P2 0.0222(7) 0.0436(8) 0.0189(5) 0.0086(5) 0.0064(5) 0.0106(6)
C33 0.025(3) 0.058(4) 0.022(2) 0.014(2) 0.005(2) 0.010(3)
C34 0.047(4) 0.080(6) 0.024(3) 0.009(3) 0.001(3) 0.008(4)
C35 0.043(5) 0.128(9) 0.023(3) 0.016(4) -0.006(3) 0.004(5)
C36 0.030(4) 0.151(10) 0.046(4) 0.061(6) 0.008(3) 0.022(5)
C37 0.044(5) 0.091(7) 0.062(5) 0.047(5) 0.016(4) 0.028(5)
C38 0.042(4) 0.072(5) 0.036(3) 0.024(3) 0.011(3) 0.024(4)
C39 0.024(3) 0.042(3) 0.029(3) 0.004(2) 0.010(2) 0.006(3)
C40 0.027(4) 0.060(4) 0.054(4) 0.019(3) 0.012(3) 0.011(3)
C41 0.036(4) 0.069(5) 0.083(6) 0.016(5) 0.029(4) 0.019(4)
C42 0.045(5) 0.062(5) 0.068(5) 0.004(4) 0.038(4) 0.004(4)
C43 0.051(5) 0.069(5) 0.051(4) 0.018(4) 0.030(4) -0.004(4)
C44 0.048(4) 0.073(5) 0.037(3) 0.019(3) 0.016(3) 0.018(4)
C45 0.035(3) 0.048(4) 0.032(3) 0.009(2) 0.012(2) 0.018(3)
C46 0.045(5) 0.063(5) 0.067(5) 0.016(4) 0.022(4) 0.023(4)
C47 0.070(7) 0.076(7) 0.123(10) 0.029(6) 0.043(6) 0.047(6)
C48 0.107(9) 0.056(6) 0.116(9) 0.022(6) 0.065(8) 0.037(6)
C49 0.088(8) 0.047(5) 0.103(8) 0.006(5) 0.048(7) 0.004(5)
C50 0.041(5) 0.050(4) 0.072(5) 0.000(4) 0.017(4) 0.010(4)
O1 0.028(2) 0.041(2) 0.0217(17) 0.0020(15) 0.0079(14) 0.0142(18)
C57 0.037(4) 0.050(4) 0.029(3) -0.003(2) 0.008(2) 0.008(3)
Cl3 0.090(2) 0.120(3) 0.121(3) 0.002(2) 0.034(2) -0.006(2)
Cl4 0.063(2) 0.315(8) 0.112(3) -0.093(4) 0.0077(19) 0.007(3)
C51 0.319(8) 0.149(4) 0.088(2) 0.005(2) 0.054(4) 0.158(5)
C52 0.319(8) 0.149(4) 0.088(2) 0.005(2) 0.054(4) 0.158(5)
Cl5 0.329(8) 0.159(4) 0.078(2) 0.004(2) 0.044(4) 0.158(5)
Cl6 0.136(5) 0.122(4) 0.327(10) 0.007(5) 0.065(5) 0.030(3)
Cl9 0.205(7) 0.041(2) 0.041(2) -0.0031(16) 0.051(3) -0.053(3)
Cl10 0.094(4) 0.076(3) 0.083(4) -0.023(3) -0.059(3) -0.015(3)
C53 0.055(10) 0.021(5) 0.071(10) -0.034(6) -0.039(8) 0.012(6)
C54 0.055(10) 0.021(5) 0.071(10) -0.034(6) -0.039(8) 0.012(6)
Cl8 0.053(3) 0.070(3) 0.151(5) 0.043(3) 0.039(3) 0.043(2)
Cl11 0.166(6) 0.0347(18) 0.084(3) -0.0144(19) 0.096(4) -0.038(3)
Cl12 0.079(4) 0.066(3) 0.156(6) 0.053(4) -0.031(4) -0.021(3)
Cl13 0.177(9) 0.170(8) 0.072(4) 0.036(5) 0.002(5) 0.062(7)
C55 0.124(6) 0.133(7) 0.143(8) 0.006(6) 0.005(6) 0.021(5)
C56 0.124(6) 0.133(7) 0.143(8) 0.006(6) 0.005(6) 0.021(5)
Cl14 0.114(6) 0.123(7) 0.153(8) 0.006(6) 0.004(6) 0.031(5)
Cl15 0.234(13) 0.112(7) 0.216(12) 0.110(8) 0.108(10) 0.066(7)

loop_
_atom_type_symbol
_atom_type_description
_atom_type_scat_dispersion_real
_atom_type_scat_dispersion_imag
_atom_type_scat_source
C C 0.0033 0.0016 'International Tables Vol C Tables 4.2.6.8 and 6.1.1.4'
H H 0.0000 0.0000 'International Tables Vol C Tables 4.2.6.8 and 6.1.1.4'
N N 0.0061 0.0033 'International Tables Vol C Tables 4.2.6.8 and 6.1.1.4'
O O 0.0106 0.0060 'International Tables Vol C Tables 4.2.6.8 and 6.1.1.4'
P P 0.1023 0.0942 'International Tables Vol C Tables 4.2.6.8 and 6.1.1.4'
Cd Cd -0.8075 1.2024 'International Tables Vol C Tables 4.2.6.8 and 6.1.1.4'
Pt Pt -1.7033 8.3905 'International Tables Vol C Tables 4.2.6.8 and 6.1.1.4'
Cl Cl 0.1484 0.1585 'International Tables Vol C Tables 4.2.6.8 and 6.1.1.4'

loop_
_geom_angle_atom_site_label_1
_geom_angle_atom_site_label_2
_geom_angle_atom_site_label_3
_geom_angle
_geom_angle_site_symmetry_1
_geom_angle_site_symmetry_3
N2 Cd1 N1 86.88(15) . .
N2 Cd1 O1 167.15(14) . .
N1 Cd1 O1 80.26(14) . .
N2 Cd1 Cl2 96.48(13) . .
N1 Cd1 Cl2 93.70(13) . .
O1 Cd1 Cl2 84.62(10) . .
N2 Cd1 Cl1 91.67(12) . 2_565
N1 Cd1 Cl1 92.97(13) . 2_565
O1 Cd1 Cl1 88.83(10) . 2_565
Cl2 Cd1 Cl1 169.73(4) . 2_565
N2 Cd1 Cl1 94.76(11) . .
N1 Cd1 Cl1 175.27(13) . .
O1 Cd1 Cl1 98.04(10) . .
Cl2 Cd1 Cl1 90.52(4) . .
Cl1 Cd1 Cl1 82.56(4) 2_565 .
Cd1 Cl1 Cd1 97.44(4) 2_565 .
C5 N1 C1 117.6(5) . .
C5 N1 Cd1 120.9(4) . .
C1 N1 Cd1 120.8(4) . .
N1 C1 C2 122.5(6) . .
N1 C1 H1 118.7 . .
C2 C1 H1 118.7 . .
C1 C2 C3 120.1(5) . .
C1 C2 H2 120.0 . .
C3 C2 H2 120.0 . .
C4 C3 C2 116.5(5) . .
C4 C3 C6 123.2(6) . .
C2 C3 C6 120.2(5) . .
C3 C4 C5 120.3(6) . .
C3 C4 H4 119.8 . .
C5 C4 H4 119.8 . .
N1 C5 C4 122.8(6) . .
N1 C5 H5 118.6 . .
C4 C5 H5 118.6 . .
C7 C6 C3 173.8(7) . .
C6 C7 Pt1 176.8(6) . .
C7 Pt1 C7 179.998(1) . 2_655
C7 Pt1 P1 90.52(18) . 2_655
C7 Pt1 P1 89.48(18) 2_655 2_655
C7 Pt1 P1 89.48(18) . .
C7 Pt1 P1 90.52(18) 2_655 .
P1 Pt1 P1 180.0 2_655 .
C8 P1 C20 105.4(3) . .
C8 P1 C14 105.0(3) . .
C20 P1 C14 102.9(3) . .
C8 P1 Pt1 111.4(2) . .
C20 P1 Pt1 114.4(2) . .
C14 P1 Pt1 116.6(2) . .
C13 C8 C9 119.1(7) . .
C13 C8 P1 118.4(5) . .
C9 C8 P1 122.4(6) . .
C10 C9 C8 119.2(10) . .
C10 C9 H9 120.4 . .
C8 C9 H9 120.4 . .
C11 C10 C9 122.0(9) . .
C11 C10 H10 119.0 . .
C9 C10 H10 119.0 . .
C10 C11 C12 119.9(9) . .
C10 C11 H11 120.0 . .
C12 C11 H11 120.0 . .
C13 C12 C11 120.5(10) . .
C13 C12 H12 119.7 . .
C11 C12 H12 119.7 . .
C12 C13 C8 119.3(8) . .
C12 C13 H13 120.3 . .
C8 C13 H13 120.3 . .
C15 C14 C19 119.2(6) . .
C15 C14 P1 121.3(5) . .
C19 C14 P1 119.5(6) . .
C14 C15 C16 120.8(7) . .
C14 C15 H15 119.6 . .
C16 C15 H15 119.6 . .
C17 C16 C15 120.8(8) . .
C17 C16 H16 119.6 . .
C15 C16 H16 119.6 . .
C18 C17 C16 118.8(7) . .
C18 C17 H17 120.6 . .
C16 C17 H17 120.6 . .
C17 C18 C19 121.2(8) . .
C17 C18 H18 119.4 . .
C19 C18 H18 119.4 . .
C18 C19 C14 119.3(8) . .
C18 C19 H19 120.4 . .
C14 C19 H19 120.4 . .
C21 C20 C25 120.2(7) . .
C21 C20 P1 118.5(6) . .
C25 C20 P1 121.3(6) . .
C20 C21 C22 118.2(9) . .
C20 C21 H21 120.9 . .
C22 C21 H21 120.9 . .
C23 C22 C21 121.2(9) . .
C23 C22 H22 119.4 . .
C21 C22 H22 119.4 . .
C22 C23 C24 120.7(8) . .
C22 C23 H23 119.6 . .
C24 C23 H23 119.6 . .
C23 C24 C25 119.9(11) . .
C23 C24 H24 120.1 . .
C25 C24 H24 120.1 . .
C20 C25 C24 119.8(10) . .
C20 C25 H25 120.1 . .
C24 C25 H25 120.1 . .
C26 N2 C30 117.0(4) . .
C26 N2 Cd1 120.2(3) . .
C30 N2 Cd1 122.7(3) . .
N2 C26 C27 123.8(5) . .
N2 C26 H26 118.1 . .
C27 C26 H26 118.1 . .
C28 C27 C26 119.3(5) . .
C28 C27 H27 120.4 . .
C26 C27 H27 120.4 . .
C29 C28 C27 116.7(5) . .
C29 C28 C31 120.2(5) . .
C27 C28 C31 123.1(5) . .
C30 C29 C28 120.1(5) . .
C30 C29 H29 119.9 . .
C28 C29 H29 119.9 . .
N2 C30 C29 123.2(5) . .
N2 C30 H30 118.4 . .
C29 C30 H30 118.4 . .
C32 C31 C28 173.9(6) . .
C31 C32 Pt2 174.9(5) . .
C32 Pt2 C32 180.0(4) . 2_566
C32 Pt2 P2 93.93(18) . 2_566
C32 Pt2 P2 86.07(18) 2_566 2_566
C32 Pt2 P2 86.07(18) . .
C32 Pt2 P2 93.93(18) 2_566 .
P2 Pt2 P2 180.0 2_566 .
C45 P2 C33 107.0(3) . .
C45 P2 C39 103.0(3) . .
C33 P2 C39 104.1(3) . .
C45 P2 Pt2 112.5(2) . .
C33 P2 Pt2 110.7(2) . .
C39 P2 Pt2 118.6(2) . .
C38 C33 C34 119.8(6) . .
C38 C33 P2 118.1(5) . .
C34 C33 P2 122.1(6) . .
C33 C34 C35 117.5(9) . .
C33 C34 H34 121.2 . .
C35 C34 H34 121.2 . .
C36 C35 C34 123.8(9) . .
C36 C35 H35 118.1 . .
C34 C35 H35 118.1 . .
C35 C36 C37 118.8(7) . .
C35 C36 H36 120.6 . .
C37 C36 H36 120.6 . .
C36 C37 C38 120.8(9) . .
C36 C37 H37 119.6 . .
C38 C37 H37 119.6 . .
C33 C38 C37 119.3(8) . .
C33 C38 H38 120.4 . .
C37 C38 H38 120.4 . .
C40 C39 C44 117.9(6) . .
C40 C39 P2 122.5(5) . .
C44 C39 P2 119.6(5) . .
C39 C40 C41 120.0(7) . .
C39 C40 H40 120.0 . .
C41 C40 H40 120.0 . .
C42 C41 C40 120.1(8) . .
C42 C41 H41 120.0 . .
C40 C41 H41 120.0 . .
C43 C42 C41 119.7(7) . .
C43 C42 H42 120.1 . .
C41 C42 H42 120.1 . .
C42 C43 C44 122.0(8) . .
C42 C43 H43 119.0 . .
C44 C43 H43 119.0 . .
C43 C44 C39 120.3(7) . .
C43 C44 H44 119.8 . .
C39 C44 H44 119.8 . .
C46 C45 C50 119.3(7) . .
C46 C45 P2 119.1(6) . .
C50 C45 P2 121.5(5) . .
C45 C46 C47 118.4(9) . .
C45 C46 H46 120.8 . .
C47 C46 H46 120.8 . .
C48 C47 C46 120.1(9) . .
C48 C47 H47 120.0 . .
C46 C47 H47 120.0 . .
C49 C48 C47 119.3(9) . .
C49 C48 H48 120.4 . .
C47 C48 H48 120.4 . .
C48 C49 C50 122.5(10) . .
C48 C49 H49 118.7 . .
C50 C49 H49 118.7 . .
C49 C50 C45 120.1(8) . .
C49 C50 H50 119.9 . .
C45 C50 H50 119.9 . .
C57 O1 Cd1 122.8(4) . .
O1 C57 H57A 109.5 . .
O1 C57 H57B 109.5 . .
H57A C57 H57B 109.5 . .
O1 C57 H57C 109.5 . .
H57A C57 H57C 109.5 . .
H57B C57 H57C 109.5 . .
C52 C51 Cl3 113.1(13) . .
C52 C51 Cl4 119.8(15) . .
Cl3 C51 Cl4 105.0(10) . .
C52 C51 H51 106.0 . .
Cl3 C51 H51 106.0 . .
Cl4 C51 H51 106.0 . .
C51 C52 Cl6 101.4(13) . .
C51 C52 Cl5 113.4(17) . .
Cl6 C52 Cl5 105.3(9) . .
C51 C52 H52 112.0 . .
Cl6 C52 H52 112.0 . .
Cl5 C52 H52 112.0 . .
C54 C53 Cl10 111.8(11) . .
C54 C53 Cl9 100.5(10) . .
Cl10 C53 Cl9 113.5(10) . .
C54 C53 H53 110.2 . .
Cl10 C53 H53 110.2 . .
Cl9 C53 H53 110.2 . .
C53 C54 Cl8 115.3(10) . .
C53 C54 Cl11 112.7(11) . .
Cl8 C54 Cl11 105.4(7) . .
C53 C54 H54 107.7 . .
Cl8 C54 H54 107.7 . .
Cl11 C54 H54 107.7 . .
C56 C55 Cl13 93(3) . .
C56 C55 Cl12 104.0(19) . .
Cl13 C55 Cl12 121.2(18) . .
C56 C55 H55 112.0 . .
Cl13 C55 H55 112.0 . .
Cl12 C55 H55 112.0 . .
C55 C56 Cl14 123(2) . .
C55 C56 Cl15 129(2) . .
Cl14 C56 Cl15 101.6(14) . .
C55 C56 H56 98.6 . .
Cl14 C56 H56 98.6 . .
Cl15 C56 H56 98.6 . .

loop_
_geom_bond_atom_site_label_1
_geom_bond_atom_site_label_2
_geom_bond_distance
_geom_bond_site_symmetry_2
Cd1 N2 2.326(4) .
Cd1 N1 2.369(4) .
Cd1 O1 2.438(4) .
Cd1 Cl2 2.5427(14) .
Cd1 Cl1 2.6095(13) 2_565
Cd1 Cl1 2.6469(11) .
Cl1 Cd1 2.6095(13) 2_565
N1 C5 1.335(8) .
N1 C1 1.336(7) .
C1 C2 1.389(7) .
C1 H1 0.9500 .
C2 C3 1.392(9) .
C2 H2 0.9500 .
C3 C4 1.380(9) .
C3 C6 1.431(7) .
C4 C5 1.385(8) .
C4 H4 0.9500 .
C5 H5 0.9500 .
C6 C7 1.204(7) .
C7 Pt1 1.999(5) .
Pt1 C7 1.999(5) 2_655
Pt1 P1 2.3118(16) 2_655
Pt1 P1 2.3118(16) .
P1 C8 1.812(7) .
P1 C20 1.824(6) .
P1 C14 1.834(6) .
C8 C13 1.384(11) .
C8 C9 1.405(10) .
C9 C10 1.386(13) .
C9 H9 0.9500 .
C10 C11 1.318(16) .
C10 H10 0.9500 .
C11 C12 1.394(15) .
C11 H11 0.9500 .
C12 C13 1.384(11) .
C12 H12 0.9500 .
C13 H13 0.9500 .
C14 C15 1.368(10) .
C14 C19 1.401(9) .
C15 C16 1.386(9) .
C15 H15 0.9500 .
C16 C17 1.382(12) .
C16 H16 0.9500 .
C17 C18 1.370(14) .
C17 H17 0.9500 .
C18 C19 1.400(11) .
C18 H18 0.9500 .
C19 H19 0.9500 .
C20 C21 1.380(10) .
C20 C25 1.381(11) .
C21 C22 1.417(12) .
C21 H21 0.9500 .
C22 C23 1.347(17) .
C22 H22 0.9500 .
C23 C24 1.357(18) .
C23 H23 0.9500 .
C24 C25 1.407(11) .
C24 H24 0.9500 .
C25 H25 0.9500 .
N2 C26 1.329(7) .
N2 C30 1.331(6) .
C26 C27 1.390(8) .
C26 H26 0.9500 .
C27 C28 1.388(8) .
C27 H27 0.9500 .
C28 C29 1.388(7) .
C28 C31 1.423(7) .
C29 C30 1.385(7) .
C29 H29 0.9500 .
C30 H30 0.9500 .
C31 C32 1.220(7) .
C32 Pt2 1.986(5) .
Pt2 C32 1.986(5) 2_566
Pt2 P2 2.3028(16) 2_566
Pt2 P2 2.3028(16) .
P2 C45 1.816(7) .
P2 C33 1.821(5) .
P2 C39 1.823(6) .
C33 C38 1.372(10) .
C33 C34 1.400(10) .
C34 C35 1.401(10) .
C34 H34 0.9500 .
C35 C36 1.308(15) .
C35 H35 0.9500 .
C36 C37 1.381(15) .
C36 H36 0.9500 .
C37 C38 1.399(9) .
C37 H37 0.9500 .
C38 H38 0.9500 .
C39 C40 1.391(9) .
C39 C44 1.397(9) .
C40 C41 1.395(10) .
C40 H40 0.9500 .
C41 C42 1.372(13) .
C41 H41 0.9500 .
C42 C43 1.339(13) .
C42 H42 0.9500 .
C43 C44 1.360(10) .
C43 H43 0.9500 .
C44 H44 0.9500 .
C45 C46 1.389(10) .
C45 C50 1.392(11) .
C46 C47 1.446(13) .
C46 H46 0.9500 .
C47 C48 1.377(17) .
C47 H47 0.9500 .
C48 C49 1.347(16) .
C48 H48 0.9500 .
C49 C50 1.373(13) .
C49 H49 0.9500 .
C50 H50 0.9500 .
O1 C57 1.449(7) .
C57 H57A 0.9800 .
C57 H57B 0.9800 .
C57 H57C 0.9800 .
Cl3 C51 1.761(16) .
Cl4 C51 1.800(17) .
C51 C52 1.442(18) .
C51 H51 1.0000 .
C52 Cl6 1.740(16) .
C52 Cl5 1.823(16) .
C52 H52 1.0000 .
Cl9 C53 1.760(19) .
Cl10 C53 1.728(12) .
C53 C54 1.463(17) .
C53 H53 1.0000 .
C54 Cl8 1.744(12) .
C54 Cl11 1.829(14) .
C54 H54 1.0000 .
Cl12 C55 1.806(19) .
Cl13 C55 1.73(2) .
C55 C56 1.42(2) .
C55 H55 1.0000 .
C56 Cl14 1.682(18) .
C56 Cl15 1.74(2) .
C56 H56 1.0000 .

loop_
_platon_squeeze_void_nr
_platon_squeeze_void_average_x
_platon_squeeze_void_average_y
_platon_squeeze_void_average_z
_platon_squeeze_void_volume
_platon_squeeze_void_count_electrons
_platon_squeeze_void_content
1 0.020 0.000 0.500 291 58 ' '
